data_4123817
loop_
_publ_author_name
'Nett, Alex J.'
'Zhao, Wanxiang'
'Zimmerman, Paul M.'
'Montgomery, John'

_publ_section_title
;
 Highly Active Nickel Catalysts for C-H Functionalization Identified
 through Analysis of Off-Cycle Intermediates.
;
_journal_issue 24
_journal_name_full 'Journal of the American Chemical Society'
_journal_page_first 7636
_journal_page_last 7639
_journal_paper_doi 10.1021/jacs.5b04548
_journal_volume 137
_journal_year 2015
_chemical_formula_moiety 'C35 H37 F5 N2 Ni'
_chemical_formula_sum 'C35 H37 F5 N2 Ni'
_chemical_formula_weight 639.38
_chemical_name_systematic
; 
 ? 
;
_space_group_IT_number 14
_symmetry_cell_setting monoclinic
_symmetry_space_group_name_Hall '-P 2ybc'
_symmetry_space_group_name_H-M 'P 1 21/c 1'
_atom_sites_solution_hydrogens geom
_atom_sites_solution_primary direct
_atom_sites_solution_secondary difmap
_audit_creation_method SHELXL-97
_cell_angle_alpha 90.00
_cell_angle_beta 93.394(7)
_cell_angle_gamma 90.00
_cell_formula_units_Z 4
_cell_length_a 8.01460(10)
_cell_length_b 16.3445(3)
_cell_length_c 23.5016(17)
_cell_measurement_reflns_used 57808
_cell_measurement_temperature 85(2)
_cell_measurement_theta_max 68.30
_cell_measurement_theta_min 2.70
_cell_volume 3073.2(2)
_computing_cell_refinement 'CrystalClear-SM Expert 2.0 r12'
_computing_data_collection 'CrystalClear-SM Expert 2.0 r12 (Rigaku, 2011)'
_computing_data_reduction 'CrystalClear-SM Expert 2.0 r12'
_computing_molecular_graphics 'Bruker SHELXTL'
_computing_publication_material 'Bruker SHELXTL'
_computing_structure_refinement 'SHELXL-97 (Sheldrick, 1997)'
_computing_structure_solution 'SHELXS-97 (Sheldrick, 1990)'
_diffrn_ambient_temperature 85(2)
_diffrn_detector_area_resol_mean 29.257
_diffrn_measured_fraction_theta_full 1.000
_diffrn_measured_fraction_theta_max 1.000
_diffrn_measurement_device_type 'Rigaku Saturn944+ CCD'
_diffrn_measurement_method \w
_diffrn_radiation_monochromator confocal
_diffrn_radiation_source 'micro-focus rotating anode'
_diffrn_radiation_type CuK\a
_diffrn_radiation_wavelength 1.54178
_diffrn_reflns_av_R_equivalents 0.0487
_diffrn_reflns_av_sigmaI/netI 0.0188
_diffrn_reflns_limit_h_max 9
_diffrn_reflns_limit_h_min -9
_diffrn_reflns_limit_k_max 19
_diffrn_reflns_limit_k_min -19
_diffrn_reflns_limit_l_max 28
_diffrn_reflns_limit_l_min -28
_diffrn_reflns_number 88919
_diffrn_reflns_theta_full 68.24
_diffrn_reflns_theta_max 68.24
_diffrn_reflns_theta_min 3.30
_exptl_absorpt_coefficient_mu 1.401
_exptl_absorpt_correction_T_max 0.8069
_exptl_absorpt_correction_T_min 0.7573
_exptl_absorpt_correction_type multi-scan
_exptl_absorpt_process_details
;
    Higashi, T. (1995). Program for Absorption Correction.
    Rigaku Corporation, Tokyo, Japan.
;
_exptl_crystal_colour orange
_exptl_crystal_density_diffrn 1.382
_exptl_crystal_density_method 'not measured'
_exptl_crystal_description plate
_exptl_crystal_F_000 1336
_exptl_crystal_size_max 0.21
_exptl_crystal_size_mid 0.16
_exptl_crystal_size_min 0.16
_refine_diff_density_max 6.668
_refine_diff_density_min -1.757
_refine_diff_density_rms 0.135
_refine_ls_extinction_method none
_refine_ls_goodness_of_fit_ref 1.050
_refine_ls_hydrogen_treatment constr
_refine_ls_matrix_type full
_refine_ls_number_parameters 394
_refine_ls_number_reflns 5627
_refine_ls_number_restraints 0
_refine_ls_restrained_S_all 1.050
_refine_ls_R_factor_all 0.1068
_refine_ls_R_factor_gt 0.1049
_refine_ls_shift/su_max 0.000
_refine_ls_shift/su_mean 0.000
_refine_ls_structure_factor_coef Fsqd
_refine_ls_weighting_details 'calc w=1/[\s^2^(Fo^2^)+(0.1049P)^2^+27.0965P] where P=(Fo^2^+2Fc^2^)/3'
_refine_ls_weighting_scheme calc
_refine_ls_wR_factor_gt 0.2497
_refine_ls_wR_factor_ref 0.2510
_reflns_number_gt 5430
_reflns_number_total 5627
_reflns_threshold_expression >2sigma(I)
_cod_data_source_file ja5b04548_si_002.cif
_cod_data_source_block ajn103a
_cod_depositor_comments 'Adding full bibliography for 4123817.cif.'
_cod_original_sg_symbol_H-M P2(1)/c
_cod_database_code 4123817

loop_
_symmetry_equiv_pos_as_xyz
'x, y, z'
'-x, y+1/2, -z+1/2'
'-x, -y, -z'
'x, -y-1/2, z-1/2'

loop_
_atom_site_label
_atom_site_type_symbol
_atom_site_fract_x
_atom_site_fract_y
_atom_site_fract_z
_atom_site_U_iso_or_equiv
_atom_site_adp_type
_atom_site_occupancy
_atom_site_symmetry_multiplicity
_atom_site_calc_flag
_atom_site_refinement_flags
C1 C 0.3671(7) 0.5576(3) 0.1436(2) 0.0225(10) Uani 1 1 d .
H1 H 0.4093 0.5094 0.1225 0.027 Uiso 1 1 calc R
C2 C 0.4764(6) 0.5992(3) 0.1833(2) 0.0236(11) Uani 1 1 d .
H2 H 0.5866 0.5713 0.1908 0.028 Uiso 1 1 calc R
C3 C 0.4830(6) 0.6892(3) 0.1924(2) 0.0218(10) Uani 1 1 d .
H3A H 0.5802 0.7020 0.2189 0.026 Uiso 1 1 calc R
H3B H 0.3810 0.7062 0.2111 0.026 Uiso 1 1 calc R
C4 C 0.4967(7) 0.7402(3) 0.1375(2) 0.0272(12) Uani 1 1 d .
H4A H 0.4882 0.7988 0.1475 0.033 Uiso 1 1 calc R
H4B H 0.6092 0.7313 0.1233 0.033 Uiso 1 1 calc R
C5 C 0.3672(7) 0.7220(3) 0.0890(2) 0.0239(11) Uani 1 1 d .
H5A H 0.3918 0.6672 0.0736 0.029 Uiso 1 1 calc R
H5B H 0.3828 0.7621 0.0582 0.029 Uiso 1 1 calc R
C6 C 0.1813(7) 0.7235(3) 0.1027(2) 0.0289(12) Uani 1 1 d .
H6A H 0.1130 0.7153 0.0667 0.035 Uiso 1 1 calc R
H6B H 0.1553 0.7788 0.1170 0.035 Uiso 1 1 calc R
C7 C 0.1246(7) 0.6596(4) 0.1470(2) 0.0278(12) Uani 1 1 d .
H7A H 0.1600 0.6786 0.1858 0.033 Uiso 1 1 calc R
H7B H 0.0011 0.6563 0.1444 0.033 Uiso 1 1 calc R
C8 C 0.1941(7) 0.5772(3) 0.1383(2) 0.0249(11) Uani 1 1 d .
H8 H 0.1200 0.5375 0.1164 0.030 Uiso 1 1 calc R
C9 C 0.3859(6) 0.5574(3) 0.2966(2) 0.0220(10) Uani 1 1 d .
C10 C 0.4927(6) 0.5034(3) 0.3241(2) 0.0219(10) Uani 1 1 d .
C11 C 0.5662(6) 0.5143(3) 0.3785(2) 0.0218(10) Uani 1 1 d .
C12 C 0.5335(6) 0.5841(3) 0.4086(2) 0.0245(11) Uani 1 1 d .
C13 C 0.4274(7) 0.6419(3) 0.3822(2) 0.0267(11) Uani 1 1 d .
C14 C 0.3597(6) 0.6271(3) 0.3275(2) 0.0240(11) Uani 1 1 d .
C15 C 0.0983(6) 0.4706(3) 0.23714(19) 0.0149(9) Uani 1 1 d .
C16 C -0.0951(6) 0.3945(3) 0.2812(2) 0.0200(10) Uani 1 1 d .
H16 H -0.1668 0.3763 0.3095 0.024 Uiso 1 1 calc R
C17 C -0.0784(6) 0.3604(3) 0.2299(2) 0.0227(11) Uani 1 1 d .
H17 H -0.1358 0.3137 0.2147 0.027 Uiso 1 1 calc R
C18 C 0.0277(5) 0.5105(3) 0.33627(19) 0.0150(9) Uani 1 1 d .
C19 C -0.0490(6) 0.5868(3) 0.3369(2) 0.0175(9) Uani 1 1 d .
C20 C -0.0364(6) 0.6308(3) 0.3878(2) 0.0198(10) Uani 1 1 d .
H20 H -0.0873 0.6832 0.3892 0.024 Uiso 1 1 calc R
C21 C 0.0485(6) 0.6001(3) 0.4365(2) 0.0204(10) Uani 1 1 d .
C22 C 0.1211(6) 0.5230(3) 0.4344(2) 0.0184(10) Uani 1 1 d .
H22 H 0.1777 0.5013 0.4677 0.022 Uiso 1 1 calc R
C23 C 0.1124(6) 0.4769(3) 0.3845(2) 0.0164(9) Uani 1 1 d .
C24 C -0.1422(6) 0.6219(3) 0.2850(2) 0.0234(11) Uani 1 1 d .
H24A H -0.0622 0.6396 0.2575 0.035 Uiso 1 1 calc R
H24B H -0.2087 0.6690 0.2962 0.035 Uiso 1 1 calc R
H24C H -0.2164 0.5801 0.2675 0.035 Uiso 1 1 calc R
C25 C 0.0618(8) 0.6507(3) 0.4902(2) 0.0291(12) Uani 1 1 d .
H25A H 0.1274 0.7001 0.4837 0.044 Uiso 1 1 calc R
H25B H 0.1170 0.6186 0.5211 0.044 Uiso 1 1 calc R
H25C H -0.0504 0.6663 0.5007 0.044 Uiso 1 1 calc R
C26 C 0.1939(6) 0.3942(3) 0.3829(2) 0.0193(10) Uani 1 1 d .
H26A H 0.2770 0.3891 0.4150 0.029 Uiso 1 1 calc R
H26B H 0.2489 0.3880 0.3470 0.029 Uiso 1 1 calc R
H26C H 0.1088 0.3515 0.3856 0.029 Uiso 1 1 calc R
C27 C 0.0863(6) 0.3891(3) 0.1469(2) 0.0199(10) Uani 1 1 d .
C28 C -0.0288(6) 0.4039(3) 0.1008(2) 0.0233(11) Uani 1 1 d .
C29 C 0.0199(7) 0.3886(3) 0.0461(2) 0.0271(11) Uani 1 1 d .
H29 H -0.0567 0.3989 0.0145 0.032 Uiso 1 1 calc R
C30 C 0.1775(7) 0.3586(4) 0.0365(2) 0.0280(12) Uani 1 1 d .
C31 C 0.2870(6) 0.3415(3) 0.0830(2) 0.0248(11) Uani 1 1 d .
H31 H 0.3940 0.3196 0.0766 0.030 Uiso 1 1 calc R
C32 C 0.2446(6) 0.3556(3) 0.1386(2) 0.0212(10) Uani 1 1 d .
C33 C -0.2000(7) 0.4391(4) 0.1102(3) 0.0324(13) Uani 1 1 d .
H33A H -0.2520 0.4579 0.0738 0.049 Uiso 1 1 calc R
H33B H -0.1886 0.4853 0.1368 0.049 Uiso 1 1 calc R
H33C H -0.2702 0.3968 0.1262 0.049 Uiso 1 1 calc R
C34 C 0.2307(8) 0.3434(4) -0.0233(2) 0.0382(15) Uani 1 1 d .
H34A H 0.3408 0.3679 -0.0276 0.057 Uiso 1 1 calc R
H34B H 0.1491 0.3682 -0.0509 0.057 Uiso 1 1 calc R
H34C H 0.2365 0.2844 -0.0302 0.057 Uiso 1 1 calc R
C35 C 0.3676(7) 0.3377(4) 0.1883(2) 0.0280(12) Uani 1 1 d .
H35A H 0.4498 0.2976 0.1768 0.042 Uiso 1 1 calc R
H35B H 0.3076 0.3157 0.2201 0.042 Uiso 1 1 calc R
H35C H 0.4249 0.3883 0.2004 0.042 Uiso 1 1 calc R
F1 F 0.5313(4) 0.4314(2) 0.29791(13) 0.0297(7) Uani 1 1 d .
F2 F 0.6679(4) 0.4566(2) 0.40244(14) 0.0330(8) Uani 1 1 d .
F3 F 0.6015(4) 0.5956(2) 0.46153(13) 0.0372(8) Uani 1 1 d .
F4 F 0.3914(4) 0.7105(2) 0.41035(15) 0.0371(8) Uani 1 1 d .
F5 F 0.2569(4) 0.68614(19) 0.30415(14) 0.0302(7) Uani 1 1 d .
N1 N 0.0118(5) 0.4614(2) 0.28542(16) 0.0147(8) Uani 1 1 d .
N2 N 0.0398(5) 0.4071(2) 0.20352(17) 0.0183(8) Uani 1 1 d .
Ni1 Ni 0.28033(10) 0.54129(5) 0.22016(3) 0.0212(3) Uani 1 1 d .

loop_
_atom_site_aniso_label
_atom_site_aniso_U_11
_atom_site_aniso_U_22
_atom_site_aniso_U_33
_atom_site_aniso_U_23
_atom_site_aniso_U_13
_atom_site_aniso_U_12
C1 0.027(3) 0.022(2) 0.019(2) 0.001(2) 0.004(2) -0.001(2)
C2 0.023(2) 0.026(3) 0.022(2) 0.002(2) 0.003(2) 0.001(2)
C3 0.022(2) 0.029(3) 0.015(2) 0.001(2) -0.0002(19) -0.012(2)
C4 0.034(3) 0.027(3) 0.021(3) 0.002(2) 0.003(2) -0.014(2)
C5 0.036(3) 0.021(2) 0.015(2) 0.0041(19) 0.003(2) -0.002(2)
C6 0.036(3) 0.027(3) 0.024(3) 0.005(2) -0.001(2) 0.004(2)
C7 0.023(3) 0.039(3) 0.021(3) -0.001(2) 0.000(2) -0.002(2)
C8 0.026(3) 0.030(3) 0.017(2) 0.008(2) -0.007(2) -0.011(2)
C9 0.016(2) 0.028(3) 0.021(2) 0.011(2) -0.0042(19) -0.009(2)
C10 0.017(2) 0.029(3) 0.020(2) 0.005(2) 0.0013(19) -0.006(2)
C11 0.015(2) 0.032(3) 0.018(2) 0.009(2) -0.0023(18) 0.000(2)
C12 0.020(2) 0.037(3) 0.016(2) 0.003(2) -0.0054(19) -0.007(2)
C13 0.022(2) 0.023(3) 0.035(3) -0.002(2) 0.002(2) -0.006(2)
C14 0.015(2) 0.027(3) 0.029(3) 0.015(2) -0.003(2) -0.004(2)
C15 0.014(2) 0.013(2) 0.017(2) 0.0027(17) -0.0002(17) 0.0000(17)
C16 0.018(2) 0.020(2) 0.022(2) 0.0009(19) 0.0046(19) -0.0076(19)
C17 0.026(3) 0.018(2) 0.024(3) -0.002(2) 0.003(2) -0.009(2)
C18 0.013(2) 0.016(2) 0.016(2) 0.0007(17) 0.0020(17) -0.0008(17)
C19 0.015(2) 0.018(2) 0.020(2) 0.0011(18) -0.0020(18) 0.0011(18)
C20 0.020(2) 0.016(2) 0.024(2) -0.0002(19) 0.0006(19) 0.0043(18)
C21 0.021(2) 0.022(2) 0.018(2) -0.0031(19) 0.0006(19) -0.0004(19)
C22 0.018(2) 0.022(2) 0.016(2) 0.0037(18) -0.0014(18) 0.0001(19)
C23 0.013(2) 0.017(2) 0.019(2) 0.0033(18) 0.0012(17) 0.0006(18)
C24 0.023(2) 0.021(2) 0.025(3) 0.003(2) -0.006(2) 0.006(2)
C25 0.041(3) 0.026(3) 0.020(3) -0.005(2) 0.002(2) 0.000(2)
C26 0.019(2) 0.018(2) 0.022(2) 0.0045(19) 0.0031(18) 0.0043(19)
C27 0.023(2) 0.020(2) 0.018(2) -0.0014(18) 0.0024(19) -0.0014(19)
C28 0.020(2) 0.024(3) 0.025(3) -0.003(2) -0.002(2) -0.002(2)
C29 0.026(3) 0.032(3) 0.022(3) -0.004(2) -0.007(2) -0.007(2)
C30 0.032(3) 0.034(3) 0.018(2) -0.007(2) 0.002(2) -0.009(2)
C31 0.021(2) 0.028(3) 0.026(3) -0.006(2) 0.005(2) -0.002(2)
C32 0.022(2) 0.020(2) 0.022(2) -0.0024(19) 0.001(2) -0.001(2)
C33 0.021(3) 0.043(3) 0.033(3) -0.003(3) -0.003(2) 0.004(2)
C34 0.039(3) 0.055(4) 0.021(3) -0.013(3) 0.005(2) -0.008(3)
C35 0.028(3) 0.032(3) 0.024(3) -0.001(2) -0.001(2) 0.010(2)
F1 0.0262(16) 0.0347(17) 0.0284(16) -0.0023(13) 0.0031(13) 0.0012(13)
F2 0.0235(15) 0.0430(19) 0.0314(17) 0.0125(14) -0.0068(13) 0.0091(14)
F3 0.0320(17) 0.060(2) 0.0191(15) -0.0052(15) -0.0073(13) -0.0078(16)
F4 0.0368(18) 0.0319(18) 0.043(2) -0.0120(15) 0.0059(15) -0.0091(15)
F5 0.0300(16) 0.0250(16) 0.0354(17) 0.0079(13) 0.0001(13) 0.0032(13)
N1 0.0137(18) 0.0155(19) 0.0149(19) 0.0010(15) 0.0022(15) -0.0015(15)
N2 0.0191(19) 0.019(2) 0.018(2) -0.0003(16) 0.0048(16) -0.0022(16)
Ni1 0.0200(5) 0.0250(5) 0.0179(5) 0.0049(3) -0.0031(3) -0.0062(3)

loop_
_atom_type_symbol
_atom_type_description
_atom_type_scat_dispersion_real
_atom_type_scat_dispersion_imag
_atom_type_scat_source
C C 0.0181 0.0091 'International Tables Vol C Tables 4.2.6.8 and 6.1.1.4'
H H 0.0000 0.0000 'International Tables Vol C Tables 4.2.6.8 and 6.1.1.4'
N N 0.0311 0.0180 'International Tables Vol C Tables 4.2.6.8 and 6.1.1.4'
F F 0.0727 0.0534 'International Tables Vol C Tables 4.2.6.8 and 6.1.1.4'
Ni Ni -3.0029 0.5091 'International Tables Vol C Tables 4.2.6.8 and 6.1.1.4'

loop_
_geom_angle_atom_site_label_1
_geom_angle_atom_site_label_2
_geom_angle_atom_site_label_3
_geom_angle
C2 C1 C8 120.8(5)
C2 C1 Ni1 72.7(3)
C8 C1 Ni1 73.6(3)
C1 C2 C3 125.9(5)
C1 C2 Ni1 66.4(3)
C3 C2 Ni1 114.5(4)
C2 C3 C4 114.6(4)
C5 C4 C3 116.1(4)
C4 C5 C6 117.6(4)
C5 C6 C7 116.8(4)
C8 C7 C6 113.1(4)
C1 C8 C7 124.5(5)
C1 C8 Ni1 65.7(3)
C7 C8 Ni1 103.6(3)
C10 C9 C14 113.4(5)
C10 C9 Ni1 124.9(4)
C14 C9 Ni1 121.7(4)
C9 C10 F1 119.6(5)
C9 C10 C11 125.0(5)
F1 C10 C11 115.3(4)
F2 C11 C12 119.6(4)
F2 C11 C10 120.6(5)
C12 C11 C10 119.8(5)
F3 C12 C11 120.9(5)
F3 C12 C13 121.4(5)
C11 C12 C13 117.7(5)
F4 C13 C14 121.2(5)
F4 C13 C12 119.5(5)
C14 C13 C12 119.4(5)
F5 C14 C9 118.8(5)
F5 C14 C13 116.4(5)
C9 C14 C13 124.8(5)
N2 C15 N1 102.8(4)
N2 C15 Ni1 125.0(3)
N1 C15 Ni1 131.6(3)
C17 C16 N1 107.3(4)
C16 C17 N2 106.2(4)
C19 C18 C23 122.5(4)
C19 C18 N1 119.4(4)
C23 C18 N1 118.0(4)
C18 C19 C20 117.5(4)
C18 C19 C24 122.1(4)
C20 C19 C24 120.4(4)
C21 C20 C19 121.9(4)
C20 C21 C22 118.9(4)
C20 C21 C25 119.9(5)
C22 C21 C25 121.1(5)
C21 C22 C23 121.4(4)
C22 C23 C18 117.9(4)
C22 C23 C26 120.6(4)
C18 C23 C26 121.5(4)
C28 C27 C32 121.2(5)
C28 C27 N2 119.1(4)
C32 C27 N2 119.7(4)
C29 C28 C27 118.4(5)
C29 C28 C33 120.7(5)
C27 C28 C33 120.8(5)
C30 C29 C28 121.6(5)
C29 C30 C31 118.8(5)
C29 C30 C34 121.3(5)
C31 C30 C34 119.9(5)
C32 C31 C30 121.9(5)
C31 C32 C27 118.0(5)
C31 C32 C35 120.7(5)
C27 C32 C35 121.3(5)
C15 N1 C16 111.5(4)
C15 N1 C18 127.0(4)
C16 N1 C18 121.4(4)
C15 N2 C17 112.2(4)
C15 N2 C27 126.3(4)
C17 N2 C27 121.5(4)
C15 Ni1 C9 100.5(2)
C15 Ni1 C1 125.4(2)
C9 Ni1 C1 131.2(2)
C15 Ni1 C2 165.3(2)
C9 Ni1 C2 91.4(2)
C1 Ni1 C2 40.8(2)
C15 Ni1 C8 98.4(2)
C9 Ni1 C8 155.3(2)
C1 Ni1 C8 40.7(2)
C2 Ni1 C8 72.8(2)

loop_
_geom_bond_atom_site_label_1
_geom_bond_atom_site_label_2
_geom_bond_distance
C1 C2 1.417(7)
C1 C8 1.421(8)
C1 Ni1 1.985(5)
C2 C3 1.486(7)
C2 Ni1 2.068(5)
C3 C4 1.546(7)
C4 C5 1.526(7)
C5 C6 1.543(8)
C6 C7 1.561(8)
C7 C8 1.477(8)
C8 Ni1 2.090(5)
C9 C10 1.365(7)
C9 C14 1.374(8)
C9 Ni1 1.957(5)
C10 F1 1.372(6)
C10 C11 1.387(7)
C11 F2 1.348(6)
C11 C12 1.376(8)
C12 F3 1.342(6)
C12 C13 1.391(8)
C13 F4 1.343(6)
C13 C14 1.387(8)
C14 F5 1.362(6)
C15 N2 1.369(6)
C15 N1 1.372(6)
C15 Ni1 1.921(5)
C16 C17 1.343(7)
C16 N1 1.389(6)
C17 N2 1.392(6)
C18 C19 1.392(7)
C18 C23 1.399(6)
C18 N1 1.438(6)
C19 C20 1.393(7)
C19 C24 1.505(6)
C20 C21 1.390(7)
C21 C22 1.391(7)
C21 C25 1.508(7)
C22 C23 1.392(7)
C23 C26 1.503(6)
C27 C28 1.403(7)
C27 C32 1.405(7)
C27 N2 1.433(6)
C28 C29 1.387(7)
C28 C33 1.516(7)
C29 C30 1.386(8)
C30 C31 1.390(8)
C30 C34 1.513(7)
C31 C32 1.388(7)
C32 C35 1.513(7)

loop_
_geom_torsion_atom_site_label_1
_geom_torsion_atom_site_label_2
_geom_torsion_atom_site_label_3
_geom_torsion_atom_site_label_4
_geom_torsion
C8 C1 C2 C3 -46.0(7)
Ni1 C1 C2 C3 -104.0(5)
C8 C1 C2 Ni1 58.0(4)
C1 C2 C3 C4 -51.0(7)
Ni1 C2 C3 C4 -128.7(4)
C2 C3 C4 C5 52.2(7)
C3 C4 C5 C6 52.2(7)
C4 C5 C6 C7 -62.6(7)
C5 C6 C7 C8 -43.4(7)
C2 C1 C8 C7 32.5(8)
Ni1 C1 C8 C7 90.1(5)
C2 C1 C8 Ni1 -57.6(4)
C6 C7 C8 C1 63.9(7)
C6 C7 C8 Ni1 133.5(4)
C14 C9 C10 F1 -179.4(4)
Ni1 C9 C10 F1 -0.5(7)
C14 C9 C10 C11 1.8(7)
Ni1 C9 C10 C11 -179.2(4)
C9 C10 C11 F2 178.8(4)
F1 C10 C11 F2 0.0(7)
C9 C10 C11 C12 -0.4(8)
F1 C10 C11 C12 -179.2(4)
F2 C11 C12 F3 0.0(7)
C10 C11 C12 F3 179.2(4)
F2 C11 C12 C13 -179.8(4)
C10 C11 C12 C13 -0.6(7)
F3 C12 C13 F4 -0.3(8)
C11 C12 C13 F4 179.5(4)
F3 C12 C13 C14 -179.8(5)
C11 C12 C13 C14 0.0(7)
C10 C9 C14 F5 179.3(4)
Ni1 C9 C14 F5 0.3(6)
C10 C9 C14 C13 -2.5(7)
Ni1 C9 C14 C13 178.5(4)
F4 C13 C14 F5 0.5(7)
C12 C13 C14 F5 180.0(4)
F4 C13 C14 C9 -177.8(5)
C12 C13 C14 C9 1.7(8)
N1 C16 C17 N2 0.2(6)
C23 C18 C19 C20 1.2(7)
N1 C18 C19 C20 177.3(4)
C23 C18 C19 C24 -179.0(4)
N1 C18 C19 C24 -2.9(7)
C18 C19 C20 C21 -0.3(7)
C24 C19 C20 C21 179.9(5)
C19 C20 C21 C22 -0.8(7)
C19 C20 C21 C25 178.7(5)
C20 C21 C22 C23 1.0(7)
C25 C21 C22 C23 -178.5(5)
C21 C22 C23 C18 -0.2(7)
C21 C22 C23 C26 179.1(4)
C19 C18 C23 C22 -0.9(7)
N1 C18 C23 C22 -177.2(4)
C19 C18 C23 C26 179.8(4)
N1 C18 C23 C26 3.6(6)
C32 C27 C28 C29 -3.1(8)
N2 C27 C28 C29 178.0(5)
C32 C27 C28 C33 179.3(5)
N2 C27 C28 C33 0.3(8)
C27 C28 C29 C30 0.6(8)
C33 C28 C29 C30 178.2(5)
C28 C29 C30 C31 1.8(8)
C28 C29 C30 C34 -178.9(5)
C29 C30 C31 C32 -1.7(8)
C34 C30 C31 C32 179.0(5)
C30 C31 C32 C27 -0.7(8)
C30 C31 C32 C35 -179.0(5)
C28 C27 C32 C31 3.1(7)
N2 C27 C32 C31 -177.9(4)
C28 C27 C32 C35 -178.6(5)
N2 C27 C32 C35 0.3(7)
N2 C15 N1 C16 0.2(5)
Ni1 C15 N1 C16 -171.5(4)
N2 C15 N1 C18 178.0(4)
Ni1 C15 N1 C18 6.2(7)
C17 C16 N1 C15 -0.3(6)
C17 C16 N1 C18 -178.2(4)
C19 C18 N1 C15 78.4(6)
C23 C18 N1 C15 -105.2(5)
C19 C18 N1 C16 -104.0(5)
C23 C18 N1 C16 72.4(6)
N1 C15 N2 C17 -0.1(5)
Ni1 C15 N2 C17 172.4(3)
N1 C15 N2 C27 178.3(4)
Ni1 C15 N2 C27 -9.2(7)
C16 C17 N2 C15 -0.1(6)
C16 C17 N2 C27 -178.6(4)
C28 C27 N2 C15 -107.7(6)
C32 C27 N2 C15 73.3(6)
C28 C27 N2 C17 70.6(6)
C32 C27 N2 C17 -108.4(6)
N2 C15 Ni1 C9 -142.8(4)
N1 C15 Ni1 C9 27.3(5)
N2 C15 Ni1 C1 19.7(5)
N1 C15 Ni1 C1 -170.1(4)
N2 C15 Ni1 C2 1.2(10)
N1 C15 Ni1 C2 171.3(7)
N2 C15 Ni1 C8 53.1(4)
N1 C15 Ni1 C8 -136.8(4)
C10 C9 Ni1 C15 80.7(4)
C14 C9 Ni1 C15 -100.4(4)
C10 C9 Ni1 C1 -80.3(5)
C14 C9 Ni1 C1 98.5(5)
C10 C9 Ni1 C2 -90.7(4)
C14 C9 Ni1 C2 88.1(4)
C10 C9 Ni1 C8 -139.7(5)
C14 C9 Ni1 C8 39.1(7)
C2 C1 Ni1 C15 -172.9(3)
C8 C1 Ni1 C15 56.5(4)
C2 C1 Ni1 C9 -16.0(4)
C8 C1 Ni1 C9 -146.6(3)
C8 C1 Ni1 C2 -130.6(5)
C2 C1 Ni1 C8 130.6(5)
C1 C2 Ni1 C15 23.4(9)
C3 C2 Ni1 C15 143.6(7)
C1 C2 Ni1 C9 168.0(3)
C3 C2 Ni1 C9 -71.7(4)
C3 C2 Ni1 C1 120.3(5)
C1 C2 Ni1 C8 -31.2(3)
C3 C2 Ni1 C8 89.0(4)
C1 C8 Ni1 C15 -136.6(3)
C7 C8 Ni1 C15 101.3(3)
C1 C8 Ni1 C9 83.6(6)
C7 C8 Ni1 C9 -38.5(7)
C7 C8 Ni1 C1 -122.1(5)
C1 C8 Ni1 C2 31.3(3)
C7 C8 Ni1 C2 -90.7(4)
